data_4509975
loop_
_publ_author_name
'Hu, Bin'
'Tao, Tao'
'Bin, Zheng-Yang'
'Peng, Yu-Xin'
'Ma, Bin-Bin'
'Huang, Wei'

_publ_section_title
;
 Architectural Diversity for Anion-Mediated Self-Assembly of Four Pairs of
 Silver(I) Polymeric Isomers Having Linear andV-Shaped
 Imidazole/Thiophene/Imidazole Bridging Spacers
;
_journal_issue 1
_journal_name_full 'Crystal Growth &amp; Design'
_journal_page_first 300
_journal_paper_doi 10.1021/cg401581q
_journal_volume 14
_journal_year 2014
_chemical_formula_moiety 'C12 H8 Ag F3 N4 O2 S'
_chemical_formula_sum 'C12 H8 Ag F3 N4 O2 S'
_chemical_formula_weight 437.15
_chemical_name_systematic
; 
 ? 
;
_space_group_IT_number 15
_symmetry_cell_setting monoclinic
_symmetry_space_group_name_Hall '-C 2yc'
_symmetry_space_group_name_H-M 'C 1 2/c 1'
_atom_sites_solution_hydrogens geom
_atom_sites_solution_primary direct
_atom_sites_solution_secondary difmap
_audit_creation_method SHELXL-97
_cell_angle_alpha 90.00
_cell_angle_beta 104.940(3)
_cell_angle_gamma 90.00
_cell_formula_units_Z 8
_cell_length_a 12.9222(13)
_cell_length_b 10.3009(13)
_cell_length_c 22.021(3)
_cell_measurement_reflns_used 2724
_cell_measurement_temperature 291(2)
_cell_measurement_theta_max 27.4895
_cell_measurement_theta_min 2.564
_cell_volume 2832.1(6)
_computing_cell_refinement SMART
_computing_data_collection 'SMART (Bruker 2000)'
_computing_data_reduction 'SAINT (Bruker 2000)'
_computing_molecular_graphics SHELXTL
_computing_publication_material SHELXTL
_computing_structure_refinement 'SHELXL-97 (Sheldrick, 1997)'
_computing_structure_solution 'SHELXS-97 (Sheldrick, 1990)'
_diffrn_ambient_temperature 291(2)
_diffrn_measured_fraction_theta_full 0.998
_diffrn_measured_fraction_theta_max 0.998
_diffrn_measurement_device_type 'Bruker Smart Apex CCD area detector'
_diffrn_measurement_method '\f and \w scans'
_diffrn_radiation_monochromator graphite
_diffrn_radiation_source 'fine-focus sealed tube'
_diffrn_radiation_type MoK\a
_diffrn_radiation_wavelength 0.71073
_diffrn_reflns_av_R_equivalents 0.0207
_diffrn_reflns_av_sigmaI/netI 0.0202
_diffrn_reflns_limit_h_max 15
_diffrn_reflns_limit_h_min -15
_diffrn_reflns_limit_k_max 8
_diffrn_reflns_limit_k_min -12
_diffrn_reflns_limit_l_max 26
_diffrn_reflns_limit_l_min -24
_diffrn_reflns_number 7692
_diffrn_reflns_theta_full 25.00
_diffrn_reflns_theta_max 25.00
_diffrn_reflns_theta_min 1.91
_exptl_absorpt_coefficient_mu 1.619
_exptl_absorpt_correction_T_max 0.8814
_exptl_absorpt_correction_T_min 0.8548
_exptl_absorpt_correction_type multi-scan
_exptl_absorpt_process_details 'SADABS, Bruker(2000)'
_exptl_crystal_colour colorless
_exptl_crystal_density_diffrn 2.051
_exptl_crystal_density_method 'not measured'
_exptl_crystal_description block
_exptl_crystal_F_000 1712
_exptl_crystal_size_max 0.10
_exptl_crystal_size_mid 0.08
_exptl_crystal_size_min 0.08
_refine_diff_density_max 0.870
_refine_diff_density_min -0.659
_refine_diff_density_rms 0.077
_refine_ls_extinction_method none
_refine_ls_goodness_of_fit_ref 1.074
_refine_ls_hydrogen_treatment constr
_refine_ls_matrix_type full
_refine_ls_number_parameters 236
_refine_ls_number_reflns 2490
_refine_ls_number_restraints 48
_refine_ls_restrained_S_all 1.251
_refine_ls_R_factor_all 0.0440
_refine_ls_R_factor_gt 0.0367
_refine_ls_shift/su_max 0.005
_refine_ls_shift/su_mean 0.000
_refine_ls_structure_factor_coef Fsqd
_refine_ls_weighting_details 'calc w=1/[\s^2^(Fo^2^)+(0.0384P)^2^+10.8973P] where P=(Fo^2^+2Fc^2^)/3'
_refine_ls_weighting_scheme calc
_refine_ls_wR_factor_gt 0.0888
_refine_ls_wR_factor_ref 0.0927
_reflns_number_gt 2105
_reflns_number_total 2490
_reflns_threshold_expression >2sigma(I)
_cod_data_source_file cg401581q_si_002.cif
_cod_data_source_block 1
_cod_depositor_comments
;
The following automatic conversions were performed:

'_symmetry_cell_setting' value 'Monoclinic' changed to 'monoclinic'
according to
/usr/data/users/saulius/automatic-downloads/current/ACS/lib/dictionaries/cif_core.dic
dictionary named 'cif_core.dic' version 2.4.2 from 2011-04-26.

Automatic conversion script
Id: cif_fix_values 2281 2013-09-26 08:29:07Z andrius 
;
_cod_original_sg_symbol_H-M 'C 2/c'
_cod_database_code 4509975

loop_
_symmetry_equiv_pos_as_xyz
'x, y, z'
'-x, y, -z+1/2'
'x+1/2, y+1/2, z'
'-x+1/2, y+1/2, -z+1/2'
'-x, -y, -z'
'x, -y, z-1/2'
'-x+1/2, -y+1/2, -z'
'x+1/2, -y+1/2, z-1/2'

loop_
_atom_site_label
_atom_site_type_symbol
_atom_site_fract_x
_atom_site_fract_y
_atom_site_fract_z
_atom_site_U_iso_or_equiv
_atom_site_adp_type
_atom_site_occupancy
_atom_site_symmetry_multiplicity
_atom_site_calc_flag
_atom_site_refinement_flags
_atom_site_disorder_assembly
_atom_site_disorder_group
Ag1 Ag 0.11735(3) 0.75719(4) 0.492905(18) 0.05155(18) Uani 1 1 d . . .
C1 C 0.2087(4) 0.5817(5) 0.6060(2) 0.0408(11) Uani 1 1 d . . .
H1 H 0.2333 0.6563 0.6290 0.049 Uiso 1 1 calc R . .
C2 C 0.1327(4) 0.4533(5) 0.5317(2) 0.0451(12) Uani 1 1 d . . .
H2 H 0.0935 0.4234 0.4927 0.054 Uiso 1 1 calc R . .
C3 C 0.1797(4) 0.3768(5) 0.5803(2) 0.0422(11) Uani 1 1 d . . .
H3 H 0.1797 0.2865 0.5814 0.051 Uiso 1 1 calc R . .
C4 C 0.2897(3) 0.4237(4) 0.68889(19) 0.0325(10) Uani 1 1 d . . .
C5 C 0.3134(4) 0.3033(5) 0.7108(2) 0.0444(12) Uani 1 1 d . . .
H5 H 0.2900 0.2286 0.6876 0.053 Uiso 1 1 calc R . .
C6 C 0.3782(4) 0.3026(5) 0.7736(2) 0.0449(12) Uani 1 1 d . . .
H6 H 0.4018 0.2272 0.7962 0.054 Uiso 1 1 calc R . .
C7 C 0.4018(3) 0.4226(4) 0.79668(19) 0.0336(10) Uani 1 1 d . . .
C8 C 0.5249(4) 0.3759(5) 0.9018(2) 0.0455(12) Uani 1 1 d . . .
H8 H 0.5269 0.2857 0.9001 0.055 Uiso 1 1 calc R . .
C9 C 0.5772(4) 0.4524(5) 0.9496(2) 0.0441(12) Uani 1 1 d . . .
H9 H 0.6219 0.4228 0.9871 0.053 Uiso 1 1 calc R . .
C10 C 0.4888(4) 0.5795(5) 0.8783(2) 0.0417(11) Uani 1 1 d . . .
H10 H 0.4601 0.6541 0.8566 0.050 Uiso 1 1 calc R . .
C11 C 0.2871(5) 0.9648(6) 0.6099(3) 0.0538(10) Uani 1 1 d U A .
C12 C 0.3945(5) 0.9560(6) 0.6597(3) 0.0651(10) Uani 1 1 d U . .
N1 N 0.1505(3) 0.5817(4) 0.54752(17) 0.0427(10) Uani 1 1 d . . .
N2 N 0.2283(3) 0.4600(4) 0.62857(16) 0.0335(8) Uani 1 1 d . . .
N3 N 0.4679(3) 0.4585(4) 0.85589(16) 0.0341(8) Uani 1 1 d . . .
N4 N 0.5547(3) 0.5796(4) 0.93472(17) 0.0434(10) Uani 1 1 d . . .
O1 O 0.2552(3) 0.8598(4) 0.58553(18) 0.0624(9) Uani 1 1 d U . .
O2 O 0.2480(3) 1.0725(4) 0.60136(18) 0.0660(12) Uani 1 1 d . . .
S1 S 0.34646(11) 0.54115(12) 0.74294(5) 0.0462(3) Uani 1 1 d . . .
F1 F 0.4410(6) 0.8443(7) 0.6672(4) 0.092(2) Uani 0.645(7) 1 d PU A 1
F2 F 0.4665(5) 1.0379(8) 0.6463(3) 0.0895(18) Uani 0.645(7) 1 d PU A 1
F3 F 0.3844(5) 0.9937(8) 0.7159(3) 0.0735(16) Uani 0.645(7) 1 d PU A 1
F1' F 0.3948(10) 0.8496(13) 0.6974(6) 0.080(2) Uani 0.355(7) 1 d PU A 2
F2' F 0.4750(8) 0.9278(15) 0.6370(5) 0.077(2) Uani 0.355(7) 1 d PU A 2
F3' F 0.4215(10) 1.0522(12) 0.6977(6) 0.077(3) Uani 0.355(7) 1 d PU A 2

loop_
_atom_site_aniso_label
_atom_site_aniso_U_11
_atom_site_aniso_U_22
_atom_site_aniso_U_33
_atom_site_aniso_U_23
_atom_site_aniso_U_13
_atom_site_aniso_U_12
Ag1 0.0574(3) 0.0477(3) 0.0399(3) 0.01424(17) -0.00496(18) 0.0067(2)
C1 0.046(3) 0.035(3) 0.035(2) -0.001(2) -0.002(2) 0.000(2)
C2 0.047(3) 0.045(3) 0.033(2) -0.002(2) -0.007(2) -0.004(2)
C3 0.048(3) 0.035(3) 0.036(2) -0.005(2) -0.003(2) -0.006(2)
C4 0.038(2) 0.029(2) 0.027(2) -0.0019(17) 0.0031(18) -0.0018(19)
C5 0.063(3) 0.030(2) 0.031(2) -0.0029(19) -0.005(2) -0.005(2)
C6 0.062(3) 0.028(2) 0.035(3) 0.003(2) -0.005(2) -0.003(2)
C7 0.038(2) 0.035(2) 0.025(2) 0.0004(18) 0.0016(18) -0.003(2)
C8 0.056(3) 0.038(3) 0.034(2) 0.004(2) -0.003(2) -0.001(2)
C9 0.048(3) 0.048(3) 0.030(2) 0.004(2) -0.001(2) -0.002(2)
C10 0.047(3) 0.037(3) 0.035(2) -0.003(2) -0.001(2) -0.003(2)
C11 0.058(2) 0.0469(19) 0.0489(19) -0.0073(16) 0.0004(17) -0.0038(17)
C12 0.0618(19) 0.062(2) 0.062(2) -0.0080(17) -0.0014(17) 0.0035(17)
N1 0.048(2) 0.038(2) 0.035(2) 0.0065(17) -0.0033(18) 0.0013(18)
N2 0.038(2) 0.031(2) 0.0275(18) 0.0014(15) 0.0008(15) -0.0024(16)
N3 0.038(2) 0.035(2) 0.0265(18) -0.0021(15) 0.0030(15) -0.0036(17)
N4 0.045(2) 0.048(3) 0.032(2) -0.0085(18) -0.0002(17) -0.0077(19)
O1 0.069(2) 0.0469(19) 0.0576(19) -0.0071(15) -0.0079(16) -0.0087(17)
O2 0.081(3) 0.043(2) 0.057(2) -0.0042(18) -0.013(2) 0.017(2)
S1 0.0647(8) 0.0274(6) 0.0339(6) -0.0022(5) -0.0100(6) 0.0009(6)
F1 0.089(4) 0.067(3) 0.097(4) -0.016(3) -0.019(3) 0.034(3)
F2 0.063(3) 0.097(4) 0.096(4) 0.010(3) -0.003(3) -0.025(3)
F3 0.070(3) 0.097(4) 0.044(3) -0.007(3) -0.004(2) 0.007(3)
F1' 0.073(4) 0.082(4) 0.069(4) 0.022(4) -0.007(4) 0.002(4)
F2' 0.057(4) 0.091(5) 0.080(4) -0.004(4) 0.010(4) 0.004(4)
F3' 0.072(4) 0.060(4) 0.076(4) -0.027(4) -0.021(4) 0.005(4)

loop_
_atom_type_symbol
_atom_type_description
_atom_type_scat_dispersion_real
_atom_type_scat_dispersion_imag
_atom_type_scat_source
C C 0.0033 0.0016 'International Tables Vol C Tables 4.2.6.8 and 6.1.1.4'
H H 0.0000 0.0000 'International Tables Vol C Tables 4.2.6.8 and 6.1.1.4'
N N 0.0061 0.0033 'International Tables Vol C Tables 4.2.6.8 and 6.1.1.4'
O O 0.0106 0.0060 'International Tables Vol C Tables 4.2.6.8 and 6.1.1.4'
F F 0.0171 0.0103 'International Tables Vol C Tables 4.2.6.8 and 6.1.1.4'
S S 0.1246 0.1234 'International Tables Vol C Tables 4.2.6.8 and 6.1.1.4'
Ag Ag -0.8971 1.1015 'International Tables Vol C Tables 4.2.6.8 and 6.1.1.4'

loop_
_geom_angle_atom_site_label_1
_geom_angle_atom_site_label_2
_geom_angle_atom_site_label_3
_geom_angle
_geom_angle_site_symmetry_1
_geom_angle_site_symmetry_3
N4 Ag1 N1 169.59(15) 8_465 .
N4 Ag1 O1 103.30(14) 8_465 .
N1 Ag1 O1 84.52(13) . .
N4 Ag1 Ag1 108.00(11) 8_465 7_566
N1 Ag1 Ag1 81.94(11) . 7_566
O1 Ag1 Ag1 57.47(10) . 7_566
N1 C1 N2 111.5(4) . .
C3 C2 N1 110.6(4) . .
C2 C3 N2 105.7(4) . .
C5 C4 N2 127.3(4) . .
C5 C4 S1 112.6(3) . .
N2 C4 S1 120.0(3) . .
C4 C5 C6 112.3(4) . .
C7 C6 C5 112.5(4) . .
C6 C7 N3 128.0(4) . .
C6 C7 S1 112.3(3) . .
N3 C7 S1 119.6(3) . .
C9 C8 N3 106.0(4) . .
C8 C9 N4 110.0(4) . .
N4 C10 N3 111.7(4) . .
O2 C11 O1 131.1(5) . .
O2 C11 C12 115.4(5) . .
O1 C11 C12 113.5(5) . .
F3' C12 F1 124.4(7) . .
F3' C12 F2' 108.3(10) . .
F1 C12 F2' 57.1(7) . .
F3' C12 F3 41.2(7) . .
F1 C12 F3 107.1(7) . .
F2' C12 F3 134.6(7) . .
F3' C12 F2 64.7(8) . .
F1 C12 F2 105.3(7) . .
F2' C12 F2 52.2(7) . .
F3 C12 F2 105.0(6) . .
F3' C12 F1' 105.2(10) . .
F1 C12 F1' 44.1(6) . .
F2' C12 F1' 100.2(9) . .
F3 C12 F1' 69.9(7) . .
F2 C12 F1' 137.6(7) . .
F3' C12 C11 117.6(7) . .
F1 C12 C11 116.8(6) . .
F2' C12 C11 113.9(7) . .
F3 C12 C11 111.0(6) . .
F2 C12 C11 110.9(6) . .
F1' C12 C11 109.9(7) . .
C1 N1 C2 105.4(4) . .
C1 N1 Ag1 121.9(3) . .
C2 N1 Ag1 132.2(3) . .
C1 N2 C3 106.8(4) . .
C1 N2 C4 126.9(4) . .
C3 N2 C4 126.3(4) . .
C10 N3 C8 106.5(4) . .
C10 N3 C7 126.9(4) . .
C8 N3 C7 126.6(4) . .
C10 N4 C9 105.8(4) . .
C10 N4 Ag1 128.3(4) . 8_566
C9 N4 Ag1 125.9(3) . 8_566
C11 O1 Ag1 142.7(4) . .
C7 S1 C4 90.2(2) . .

loop_
_geom_bond_atom_site_label_1
_geom_bond_atom_site_label_2
_geom_bond_distance
_geom_bond_site_symmetry_2
Ag1 N4 2.142(4) 8_465
Ag1 N1 2.153(4) .
Ag1 O1 2.565(4) .
Ag1 Ag1 3.3647(9) 7_566
C1 N1 1.314(6) .
C1 N2 1.348(6) .
C2 C3 1.342(7) .
C2 N1 1.372(6) .
C3 N2 1.383(6) .
C4 C5 1.337(6) .
C4 N2 1.411(5) .
C4 S1 1.723(4) .
C5 C6 1.420(6) .
C6 C7 1.342(6) .
C7 N3 1.411(5) .
C7 S1 1.722(4) .
C8 C9 1.349(7) .
C8 N3 1.380(6) .
C9 N4 1.363(6) .
C10 N4 1.312(6) .
C10 N3 1.343(6) .
C11 O2 1.213(6) .
C11 O1 1.230(6) .
C11 C12 1.534(8) .
C12 F3' 1.287(12) .
C12 F1 1.289(9) .
C12 F2' 1.297(12) .
C12 F3 1.336(8) .
C12 F2 1.342(9) .
C12 F1' 1.374(13) .
N4 Ag1 2.142(4) 8_566
